data_4340424
loop_
_publ_author_name
'Mokuolu, Q. Folshade'
'Kilner, Colin A.'
'Barrett, Simon A.'
'McGowan, Patrick C.'
'Halcrow, Malcolm A.'

_publ_section_title
;
 An unusual zinc-promoted decomposition of a bis(2-{pyrid-2-yl}ethyl)amine
 derivative.
;
_journal_issue 12
_journal_name_full 'Inorganic chemistry'
_journal_page_first 4136
_journal_page_last 4138
_journal_paper_doi 10.1021/ic050270o
_journal_volume 44
_journal_year 2005
_chemical_formula_moiety 'C25 H27 Br2 Fe N3 Ni, C H2 Cl2'
_chemical_formula_sum 'C26 H29 Br2 Cl2 Fe N3 Ni'
_chemical_formula_weight 728.80
_chemical_name_systematic
; 
Dibromo[bis(2-{pyrid-2-yl}ethyl)(ferrocenylmethyl)amine]nickel(II) 
dichloromethane solvate (compound 5.CH~2~Cl~2~)
;
_space_group_IT_number 14
_symmetry_cell_setting monoclinic
_symmetry_space_group_name_Hall '-P 2yn'
_symmetry_space_group_name_H-M 'P 1 21/n 1'
_atom_sites_solution_hydrogens geom
_atom_sites_solution_primary direct
_atom_sites_solution_secondary difmap
_audit_creation_method SHELXL-97
_cell_angle_alpha 90.00
_cell_angle_beta 112.3272(9)
_cell_angle_gamma 90.00
_cell_formula_units_Z 4
_cell_length_a 12.6712(2)
_cell_length_b 14.6662(3)
_cell_length_c 15.7818(4)
_cell_measurement_reflns_used 29967
_cell_measurement_temperature 150(2)
_cell_measurement_theta_max 27.50
_cell_measurement_theta_min 3.01
_cell_volume 2712.99(10)
_computing_cell_refinement 'DENZO-SMN (Otwinowski & Minor, 1997)'
_computing_data_collection 'COLLECT (Nonius, 1999)'
_computing_data_reduction 'DENZO-SMN (Otwinowski & Minor, 1997)'
_computing_molecular_graphics 'ORTEX (McArdle, 1995)'
_computing_publication_material 'local program'
_computing_structure_refinement 'SHELXL-97 (Sheldrick, 1997)'
_computing_structure_solution 'SHELXS-97 (Sheldrick, 1990)'
_diffrn_ambient_temperature 150(2)
_diffrn_detector_area_resol_mean 9.091
_diffrn_measured_fraction_theta_full 0.994
_diffrn_measured_fraction_theta_max 0.994
_diffrn_measurement_device_type 'Nonius KappaCCD area detector diffractometer'
_diffrn_measurement_method '\f and \w scans'
_diffrn_radiation_monochromator graphite
_diffrn_radiation_source 'fine-focus sealed tube'
_diffrn_radiation_type MoK\a
_diffrn_radiation_wavelength 0.71073
_diffrn_reflns_av_R_equivalents 0.1393
_diffrn_reflns_av_sigmaI/netI 0.0824
_diffrn_reflns_limit_h_max 16
_diffrn_reflns_limit_h_min -16
_diffrn_reflns_limit_k_max 17
_diffrn_reflns_limit_k_min -19
_diffrn_reflns_limit_l_max 20
_diffrn_reflns_limit_l_min -20
_diffrn_reflns_number 29967
_diffrn_reflns_theta_full 27.50
_diffrn_reflns_theta_max 27.50
_diffrn_reflns_theta_min 3.01
_exptl_absorpt_coefficient_mu 4.392
_exptl_absorpt_correction_T_max 0.644
_exptl_absorpt_correction_T_min 0.432
_exptl_absorpt_correction_type multi-scan
_exptl_absorpt_process_details
;
 Using multiple and symmetry-related data measurements via the program SORTAV
 See R.H. Blessing, Acta Cryst (1995), A51, 33-38 
;
_exptl_crystal_colour Green
_exptl_crystal_density_diffrn 1.784
_exptl_crystal_density_method 'not measured'
_exptl_crystal_description Lath
_exptl_crystal_F_000 1456
_exptl_crystal_size_max 0.23
_exptl_crystal_size_mid 0.17
_exptl_crystal_size_min 0.11
_refine_diff_density_max 0.959
_refine_diff_density_min -0.635
_refine_diff_density_rms 0.118
_refine_ls_extinction_method none
_refine_ls_goodness_of_fit_ref 1.026
_refine_ls_hydrogen_treatment constr
_refine_ls_matrix_type full
_refine_ls_number_parameters 316
_refine_ls_number_reflns 6196
_refine_ls_number_restraints 0
_refine_ls_restrained_S_all 1.026
_refine_ls_R_factor_all 0.0633
_refine_ls_R_factor_gt 0.0418
_refine_ls_shift/su_max 0.001
_refine_ls_shift/su_mean 0.000
_refine_ls_structure_factor_coef Fsqd
_refine_ls_weighting_details 'calc w=1/[\s^2^(Fo^2^)+(0.0342P)^2^+0.6351P] where P=(Fo^2^+2Fc^2^)/3'
_refine_ls_weighting_scheme calc
_refine_ls_wR_factor_gt 0.0944
_refine_ls_wR_factor_ref 0.1036
_reflns_number_gt 4661
_reflns_number_total 6196
_reflns_threshold_expression >2sigma(I)
_cod_data_source_file ic050270osi20050221_075532.cif
_cod_data_source_block c:\datasets\leeds\smnibr\smnibr
_cod_depositor_comments
;
The following automatic conversions were performed:

'_symmetry_cell_setting' value 'Monoclinic' changed to 'monoclinic'
according to
/usr/data/users/saulius/automatic-downloads/retrospective/ACS/lib/dictionaries/cif_core.dic
dictionary named 'cif_core.dic' version 2.4.2 from 2011-04-26.

Automatic conversion script
Id: cif_fix_values 2281 2013-09-26 08:29:07Z andrius 
;
_cod_original_sg_symbol_H-M 'P 21/n'
_cod_database_code 4340424

loop_
_symmetry_equiv_pos_as_xyz
'x, y, z'
'-x+1/2, y+1/2, -z+1/2'
'-x, -y, -z'
'x-1/2, -y-1/2, z-1/2'

loop_
_atom_site_label
_atom_site_type_symbol
_atom_site_fract_x
_atom_site_fract_y
_atom_site_fract_z
_atom_site_U_iso_or_equiv
_atom_site_adp_type
_atom_site_occupancy
_atom_site_symmetry_multiplicity
_atom_site_calc_flag
_atom_site_refinement_flags
Ni1 Ni 0.70996(3) 0.26824(3) 0.65366(3) 0.02228(12) Uani 1 1 d .
Br2 Br 0.72915(3) 0.29982(2) 0.50144(3) 0.02826(11) Uani 1 1 d .
Br3 Br 0.77884(3) 0.29638(2) 0.82088(3) 0.03030(11) Uani 1 1 d .
N4 N 0.5745(2) 0.18017(18) 0.6193(2) 0.0236(6) Uani 1 1 d .
C5 C 0.5932(3) 0.1093(2) 0.5590(3) 0.0272(8) Uani 1 1 d .
H5A H 0.6036 0.1404 0.5071 0.033 Uiso 1 1 calc R
H5B H 0.5231 0.0720 0.5334 0.033 Uiso 1 1 calc R
C6 C 0.6935(3) 0.0457(2) 0.6033(3) 0.0320(9) Uani 1 1 d .
H6A H 0.6814 0.0143 0.6544 0.038 Uiso 1 1 calc R
H6B H 0.6901 -0.0016 0.5575 0.038 Uiso 1 1 calc R
C7 C 0.8124(3) 0.0831(2) 0.6400(3) 0.0289(8) Uani 1 1 d .
N8 N 0.8315(2) 0.1690(2) 0.6713(2) 0.0262(6) Uani 1 1 d .
C9 C 0.9401(3) 0.1995(3) 0.7070(3) 0.0342(9) Uani 1 1 d .
H9 H 0.9534 0.2602 0.7295 0.041 Uiso 1 1 calc R
C10 C 1.0328(3) 0.1471(3) 0.7126(3) 0.0390(10) Uani 1 1 d .
H10 H 1.1080 0.1710 0.7379 0.047 Uiso 1 1 calc R
C11 C 1.0129(3) 0.0585(3) 0.6803(3) 0.0421(10) Uani 1 1 d .
H11 H 1.0750 0.0205 0.6833 0.051 Uiso 1 1 calc R
C12 C 0.9033(3) 0.0258(3) 0.6438(3) 0.0397(10) Uani 1 1 d .
H12 H 0.8888 -0.0349 0.6213 0.048 Uiso 1 1 calc R
C13 C 0.4693(3) 0.2310(2) 0.5604(3) 0.0280(8) Uani 1 1 d .
H13A H 0.4044 0.1878 0.5403 0.034 Uiso 1 1 calc R
H13B H 0.4804 0.2524 0.5048 0.034 Uiso 1 1 calc R
C14 C 0.4374(3) 0.3124(2) 0.6052(3) 0.0302(8) Uani 1 1 d .
H14A H 0.3562 0.3272 0.5698 0.036 Uiso 1 1 calc R
H14B H 0.4442 0.2943 0.6675 0.036 Uiso 1 1 calc R
C15 C 0.5070(3) 0.3981(2) 0.6131(2) 0.0265(8) Uani 1 1 d .
N16 N 0.6202(2) 0.38768(19) 0.6335(2) 0.0250(6) Uani 1 1 d .
C17 C 0.6830(3) 0.4637(2) 0.6421(3) 0.0302(8) Uani 1 1 d .
H17 H 0.7627 0.4570 0.6572 0.036 Uiso 1 1 calc R
C18 C 0.6386(3) 0.5504(2) 0.6302(3) 0.0306(8) Uani 1 1 d .
H18 H 0.6863 0.6022 0.6372 0.037 Uiso 1 1 calc R
C19 C 0.5223(3) 0.5601(2) 0.6076(3) 0.0329(9) Uani 1 1 d .
H19 H 0.4884 0.6189 0.5979 0.039 Uiso 1 1 calc R
C20 C 0.4569(3) 0.4839(2) 0.5994(3) 0.0297(8) Uani 1 1 d .
H20 H 0.3772 0.4897 0.5844 0.036 Uiso 1 1 calc R
C21 C 0.5583(3) 0.1364(2) 0.7006(2) 0.0238(7) Uani 1 1 d .
H21A H 0.6307 0.1067 0.7395 0.029 Uiso 1 1 calc R
H21B H 0.5421 0.1850 0.7375 0.029 Uiso 1 1 calc R
Fe22 Fe 0.40211(4) -0.00169(3) 0.76072(4) 0.02619(13) Uani 1 1 d .
C23 C 0.4643(3) 0.0670(2) 0.6759(2) 0.0247(7) Uani 1 1 d .
C24 C 0.3452(3) 0.0858(3) 0.6528(3) 0.0312(8) Uani 1 1 d .
H24 H 0.3127 0.1442 0.6530 0.037 Uiso 1 1 calc R
C25 C 0.2843(3) 0.0020(3) 0.6295(3) 0.0329(9) Uani 1 1 d .
H25 H 0.2040 -0.0049 0.6106 0.039 Uiso 1 1 calc R
C26 C 0.3630(3) -0.0689(3) 0.6394(3) 0.0339(9) Uani 1 1 d .
H26 H 0.3453 -0.1319 0.6292 0.041 Uiso 1 1 calc R
C27 C 0.4743(3) -0.0294(2) 0.6677(3) 0.0285(8) Uani 1 1 d .
H27 H 0.5433 -0.0618 0.6790 0.034 Uiso 1 1 calc R
C28 C 0.4841(3) 0.0445(3) 0.8910(3) 0.0419(10) Uani 1 1 d .
H28 H 0.5383 0.0926 0.9086 0.050 Uiso 1 1 calc R
C29 C 0.3648(4) 0.0538(3) 0.8648(3) 0.0406(10) Uani 1 1 d .
H29 H 0.3250 0.1093 0.8624 0.049 Uiso 1 1 calc R
C30 C 0.3157(3) -0.0326(3) 0.8431(3) 0.0403(10) Uani 1 1 d .
H30 H 0.2366 -0.0462 0.8228 0.048 Uiso 1 1 calc R
C31 C 0.4045(4) -0.0966(3) 0.8565(3) 0.0463(11) Uani 1 1 d .
H31 H 0.3956 -0.1606 0.8470 0.056 Uiso 1 1 calc R
C32 C 0.5082(3) -0.0482(3) 0.8864(3) 0.0451(11) Uani 1 1 d .
H32 H 0.5818 -0.0739 0.9010 0.054 Uiso 1 1 calc R
C33 C 0.4630(4) 0.2904(4) 0.9608(4) 0.0556(13) Uani 1 1 d .
H33A H 0.4385 0.3367 0.9952 0.067 Uiso 1 1 calc R
H33B H 0.4438 0.2295 0.9780 0.067 Uiso 1 1 calc R
Cl34 Cl 0.60878(11) 0.29792(11) 0.99098(13) 0.0902(6) Uani 1 1 d .
Cl35 Cl 0.38799(10) 0.30759(8) 0.84138(9) 0.0545(3) Uani 1 1 d .

loop_
_atom_site_aniso_label
_atom_site_aniso_U_11
_atom_site_aniso_U_22
_atom_site_aniso_U_33
_atom_site_aniso_U_23
_atom_site_aniso_U_13
_atom_site_aniso_U_12
Ni1 0.0237(2) 0.0197(2) 0.0239(3) -0.00040(17) 0.00956(18) -0.00005(17)
Br2 0.03196(19) 0.02690(19) 0.0293(2) 0.00275(14) 0.01550(16) 0.00117(14)
Br3 0.0392(2) 0.02388(19) 0.0231(2) -0.00103(13) 0.00658(17) -0.00033(14)
N4 0.0272(13) 0.0244(14) 0.0210(17) 0.0003(12) 0.0111(12) 0.0000(12)
C5 0.0346(17) 0.0246(17) 0.028(2) -0.0050(14) 0.0176(16) -0.0071(14)
C6 0.043(2) 0.0211(18) 0.040(2) -0.0035(15) 0.0245(19) -0.0014(15)
C7 0.0408(19) 0.0254(18) 0.027(2) 0.0051(15) 0.0199(16) 0.0047(15)
N8 0.0287(14) 0.0286(15) 0.0247(17) 0.0030(12) 0.0140(13) 0.0047(12)
C9 0.0303(18) 0.033(2) 0.040(3) 0.0074(17) 0.0148(18) 0.0034(16)
C10 0.0306(18) 0.048(2) 0.040(3) 0.0102(19) 0.0154(18) 0.0066(18)
C11 0.043(2) 0.047(2) 0.045(3) 0.013(2) 0.026(2) 0.020(2)
C12 0.052(2) 0.034(2) 0.041(3) 0.0053(18) 0.027(2) 0.0135(18)
C13 0.0255(16) 0.0272(17) 0.028(2) 0.0050(15) 0.0066(15) -0.0027(14)
C14 0.0256(16) 0.035(2) 0.032(2) 0.0084(16) 0.0141(16) 0.0061(15)
C15 0.0326(17) 0.0298(18) 0.0197(19) 0.0030(14) 0.0127(15) 0.0029(15)
N16 0.0283(14) 0.0250(15) 0.0198(17) -0.0006(12) 0.0072(12) 0.0027(12)
C17 0.0318(18) 0.0246(18) 0.029(2) -0.0029(15) 0.0063(16) 0.0014(15)
C18 0.043(2) 0.0213(17) 0.025(2) -0.0014(14) 0.0097(17) 0.0006(15)
C19 0.046(2) 0.0296(19) 0.023(2) 0.0012(15) 0.0134(17) 0.0099(17)
C20 0.0347(18) 0.035(2) 0.023(2) 0.0032(15) 0.0141(16) 0.0079(16)
C21 0.0271(16) 0.0242(17) 0.021(2) 0.0013(13) 0.0100(15) 0.0015(13)
Fe22 0.0309(3) 0.0278(3) 0.0238(3) 0.0002(2) 0.0148(2) -0.0001(2)
C23 0.0275(16) 0.0262(17) 0.0215(19) 0.0010(14) 0.0106(14) -0.0024(14)
C24 0.0278(17) 0.037(2) 0.030(2) 0.0071(16) 0.0124(16) 0.0005(15)
C25 0.0294(17) 0.046(2) 0.025(2) 0.0016(17) 0.0129(16) -0.0079(17)
C26 0.043(2) 0.037(2) 0.026(2) -0.0090(16) 0.0190(17) -0.0160(17)
C27 0.0319(17) 0.0307(19) 0.028(2) -0.0026(15) 0.0176(16) -0.0043(15)
C28 0.050(2) 0.058(3) 0.020(2) -0.0064(18) 0.0149(19) -0.008(2)
C29 0.056(2) 0.048(2) 0.024(2) -0.0042(18) 0.0223(19) 0.011(2)
C30 0.041(2) 0.055(3) 0.034(3) 0.0037(19) 0.0256(19) -0.0015(19)
C31 0.067(3) 0.041(2) 0.043(3) 0.0105(19) 0.035(2) 0.006(2)
C32 0.044(2) 0.065(3) 0.031(2) 0.017(2) 0.0190(19) 0.018(2)
C33 0.049(2) 0.069(3) 0.053(3) 0.000(2) 0.025(2) -0.009(2)
Cl34 0.0494(7) 0.1100(13) 0.0969(13) 0.0407(10) 0.0118(8) -0.0238(7)
Cl35 0.0624(7) 0.0506(7) 0.0493(8) 0.0050(5) 0.0198(6) 0.0060(5)

loop_
_atom_type_symbol
_atom_type_description
_atom_type_scat_dispersion_real
_atom_type_scat_dispersion_imag
_atom_type_scat_source
C C 0.0033 0.0016 'International Tables Vol C Tables 4.2.6.8 and 6.1.1.4'
H H 0.0000 0.0000 'International Tables Vol C Tables 4.2.6.8 and 6.1.1.4'
N N 0.0061 0.0033 'International Tables Vol C Tables 4.2.6.8 and 6.1.1.4'
Fe Fe 0.3463 0.8444 'International Tables Vol C Tables 4.2.6.8 and 6.1.1.4'
Ni Ni 0.3393 1.1124 'International Tables Vol C Tables 4.2.6.8 and 6.1.1.4'
Br Br -0.2901 2.4595 'International Tables Vol C Tables 4.2.6.8 and 6.1.1.4'
Cl Cl 0.1484 0.1585 'International Tables Vol C Tables 4.2.6.8 and 6.1.1.4'

loop_
_geom_angle_atom_site_label_1
_geom_angle_atom_site_label_2
_geom_angle_atom_site_label_3
_geom_angle
N16 Ni1 N4 97.94(11)
N16 Ni1 N8 165.67(11)
N4 Ni1 N8 95.62(11)
N16 Ni1 Br3 88.45(8)
N4 Ni1 Br3 107.88(9)
N8 Ni1 Br3 91.78(9)
N16 Ni1 Br2 86.82(9)
N4 Ni1 Br2 103.63(9)
N8 Ni1 Br2 85.51(9)
Br3 Ni1 Br2 148.48(2)
C5 N4 C13 105.6(3)
C5 N4 C21 110.6(3)
C13 N4 C21 111.1(3)
C5 N4 Ni1 106.8(2)
C13 N4 Ni1 107.9(2)
C21 N4 Ni1 114.3(2)
N4 C5 C6 116.4(3)
C7 C6 C5 119.7(3)
N8 C7 C12 121.0(3)
N8 C7 C6 120.1(3)
C12 C7 C6 118.9(3)
C7 N8 C9 118.5(3)
C7 N8 Ni1 126.4(2)
C9 N8 Ni1 114.4(2)
N8 C9 C10 123.4(4)
C9 C10 C11 118.0(4)
C12 C11 C10 119.8(4)
C11 C12 C7 119.3(4)
N4 C13 C14 115.6(3)
C15 C14 C13 116.2(3)
N16 C15 C20 121.3(3)
N16 C15 C14 117.2(3)
C20 C15 C14 121.5(3)
C17 N16 C15 117.6(3)
C17 N16 Ni1 114.9(2)
C15 N16 Ni1 127.6(2)
N16 C17 C18 123.8(3)
C17 C18 C19 118.1(3)
C20 C19 C18 119.2(3)
C19 C20 C15 120.1(3)
C23 C21 N4 114.6(3)
C24 Fe22 C28 121.26(17)
C24 Fe22 C26 68.69(16)
C28 Fe22 C26 163.26(16)
C24 Fe22 C25 40.88(15)
C28 Fe22 C25 155.69(17)
C26 Fe22 C25 40.37(16)
C24 Fe22 C29 107.78(17)
C28 Fe22 C29 40.56(16)
C26 Fe22 C29 154.04(16)
C25 Fe22 C29 120.08(16)
C24 Fe22 C30 124.59(15)
C28 Fe22 C30 67.82(17)
C26 Fe22 C30 119.44(16)
C25 Fe22 C30 106.77(16)
C29 Fe22 C30 39.97(17)
C24 Fe22 C32 156.40(17)
C28 Fe22 C32 40.15(17)
C26 Fe22 C32 125.80(18)
C25 Fe22 C32 161.89(18)
C29 Fe22 C32 67.69(17)
C30 Fe22 C32 67.82(17)
C24 Fe22 C27 68.71(15)
C28 Fe22 C27 126.57(15)
C26 Fe22 C27 41.01(14)
C25 Fe22 C27 68.39(15)
C29 Fe22 C27 163.75(16)
C30 Fe22 C27 155.08(16)
C32 Fe22 C27 108.78(16)
C24 Fe22 C31 161.59(16)
C28 Fe22 C31 67.76(18)
C26 Fe22 C31 107.12(17)
C25 Fe22 C31 124.51(17)
C29 Fe22 C31 67.67(17)
C30 Fe22 C31 40.55(16)
C32 Fe22 C31 40.27(17)
C27 Fe22 C31 120.69(16)
C24 Fe22 C23 41.17(13)
C28 Fe22 C23 108.68(16)
C26 Fe22 C23 69.05(14)
C25 Fe22 C23 68.92(14)
C29 Fe22 C23 126.25(16)
C30 Fe22 C23 162.42(15)
C32 Fe22 C23 121.45(15)
C27 Fe22 C23 40.80(14)
C31 Fe22 C23 155.81(15)
C27 C23 C24 106.7(3)
C27 C23 C21 127.2(3)
C24 C23 C21 126.0(3)
C27 C23 Fe22 69.2(2)
C24 C23 Fe22 68.6(2)
C21 C23 Fe22 128.7(2)
C25 C24 C23 108.3(3)
C25 C24 Fe22 69.9(2)
C23 C24 Fe22 70.3(2)
C26 C25 C24 108.5(3)
C26 C25 Fe22 69.7(2)
C24 C25 Fe22 69.2(2)
C25 C26 C27 108.0(3)
C25 C26 Fe22 69.9(2)
C27 C26 Fe22 69.7(2)
C23 C27 C26 108.5(3)
C23 C27 Fe22 70.0(2)
C26 C27 Fe22 69.3(2)
C32 C28 C29 108.0(4)
C32 C28 Fe22 70.3(2)
C29 C28 Fe22 70.0(2)
C30 C29 C28 108.1(4)
C30 C29 Fe22 70.0(2)
C28 C29 Fe22 69.4(2)
C29 C30 C31 108.0(4)
C29 C30 Fe22 70.0(2)
C31 C30 Fe22 69.8(2)
C32 C31 C30 107.6(4)
C32 C31 Fe22 69.8(2)
C30 C31 Fe22 69.6(2)
C28 C32 C31 108.2(4)
C28 C32 Fe22 69.5(2)
C31 C32 Fe22 69.9(2)
Cl34 C33 Cl35 111.6(3)

loop_
_geom_bond_atom_site_label_1
_geom_bond_atom_site_label_2
_geom_bond_distance
Ni1 N16 2.047(3)
Ni1 N4 2.049(3)
Ni1 N8 2.060(3)
Ni1 Br3 2.4793(6)
Ni1 Br2 2.5472(6)
N4 C5 1.487(4)
N4 C13 1.502(4)
N4 C21 1.516(4)
C5 C6 1.517(5)
C6 C7 1.497(5)
C7 N8 1.340(4)
C7 C12 1.410(5)
N8 C9 1.351(4)
C9 C10 1.378(5)
C10 C11 1.383(6)
C11 C12 1.373(6)
C13 C14 1.519(5)
C14 C15 1.513(5)
C15 N16 1.354(4)
C15 C20 1.389(5)
N16 C17 1.347(4)
C17 C18 1.374(5)
C18 C19 1.386(5)
C19 C20 1.367(5)
C21 C23 1.502(4)
Fe22 C24 2.034(4)
Fe22 C28 2.035(4)
Fe22 C26 2.040(4)
Fe22 C25 2.042(4)
Fe22 C29 2.043(4)
Fe22 C30 2.043(4)
Fe22 C32 2.044(4)
Fe22 C27 2.045(4)
Fe22 C31 2.046(4)
Fe22 C23 2.056(4)
C23 C27 1.430(5)
C23 C24 1.438(5)
C24 C25 1.423(5)
C25 C26 1.409(5)
C26 C27 1.431(5)
C28 C32 1.400(6)
C28 C29 1.413(6)
C29 C30 1.396(6)
C30 C31 1.417(6)
C31 C32 1.408(6)
C33 Cl34 1.727(4)
C33 Cl35 1.778(5)
